data_2020536
loop_
_publ_author_name
'Acosta Quintero, Lina M.'
'Palma, Alirio'
'Cobo, Justo'
'Glidewell, Christopher'

_publ_section_title
;
 Diastereoisomeric forms of
 11-ethyl-6,11-dihydro-5<i>H</i>-dibenzo[<i>b</i>,<i>e</i>]azepine-6-carboxamide:
 syntheses and the molecular and supramolecular structure of the minor
 form
 (6<i>RS</i>,11<i>RS</i>)-11-ethyl-6,11-dihydro-5<i>H</i>-dibenzo[<i>b</i>,<i>e</i>]azepine-6-carboxamide
;
_journal_coeditor_code SK3628
_journal_issue 7
_journal_name_full 'Acta Crystallographica Section C'
_journal_page_first 549
_journal_page_last 554
_journal_paper_doi 10.1107/S2053229616008950
_journal_volume 72
_journal_year 2016
_chemical_formula_iupac 'C17 H18 N2 O'
_chemical_formula_moiety 'C17 H18 N2 O'
_chemical_formula_sum 'C17 H18 N2 O'
_chemical_formula_weight 266.33
_chemical_name_systematic
(6<i>RS</i>,11<i>RS</i>)-11-Ethyl-6,11-dihydro-5<i>H</i>-dibenzo[<i>b</i>,<i>e</i>]azepine-6-carboxamide
_space_group_crystal_system triclinic
_space_group_IT_number 2
_space_group_name_Hall '-P 1'
_space_group_name_H-M_alt 'P -1'
_symmetry_space_group_name_Hall '-P 1'
_symmetry_space_group_name_H-M 'P -1'
_atom_sites_solution_hydrogens mixed
_audit_creation_method SHELXL-2014
_cell_angle_alpha 86.192(2)
_cell_angle_beta 81.237(3)
_cell_angle_gamma 87.313(2)
_cell_formula_units_Z 2
_cell_length_a 5.6051(2)
_cell_length_b 8.6411(3)
_cell_length_c 14.3853(6)
_cell_measurement_reflns_used 3148
_cell_measurement_temperature 120(2)
_cell_measurement_theta_max 27.500
_cell_measurement_theta_min 2.838
_cell_volume 686.61(4)
_computing_cell_refinement
;
SAINT (Bruker, 2007)
;
_computing_data_collection
;
APEX2 (Bruker, 2007)
;
_computing_data_reduction
;
SAINT (Bruker, 2012)
;
_computing_molecular_graphics
;
PLATON (Spek, 2009)
;
_computing_publication_material
;
SHELXL2014 (Sheldrick, 2015) and PLATON (Spek, 2009)
;
_computing_structure_refinement
;
SHELXL2014 (Sheldrick, 2015)
;
_computing_structure_solution
;
SHELXS97 (Sheldrick, 2008)
;
_diffrn_ambient_temperature 120(2)
_diffrn_measured_fraction_theta_full 0.997
_diffrn_measured_fraction_theta_max 0.997
_diffrn_measurement_device_type 'Bruker D8 Venture'
_diffrn_measurement_method '\f and \w scans'
_diffrn_radiation_monochromator multilayer
_diffrn_radiation_type MoK\a
_diffrn_radiation_wavelength 0.71073
_diffrn_reflns_av_R_equivalents 0.0814
_diffrn_reflns_limit_h_max 7
_diffrn_reflns_limit_h_min -7
_diffrn_reflns_limit_k_max 11
_diffrn_reflns_limit_k_min -11
_diffrn_reflns_limit_l_max 18
_diffrn_reflns_limit_l_min -18
_diffrn_reflns_number 19423
_diffrn_reflns_theta_full 25.242
_diffrn_reflns_theta_max 27.500
_diffrn_reflns_theta_min 3.608
_diffrn_standards_decay_% 0
_diffrn_standards_interval_count 0
_diffrn_standards_interval_time 0
_diffrn_standards_number 0
_exptl_absorpt_coefficient_mu 0.081
_exptl_absorpt_correction_T_max 0.988
_exptl_absorpt_correction_T_min 0.843
_exptl_absorpt_correction_type multi-scan
_exptl_absorpt_process_details
;
(SADABS; Sheldrick, 2003)
;
_exptl_crystal_colour colourless
_exptl_crystal_density_diffrn 1.288
_exptl_crystal_description block
_exptl_crystal_F_000 284
_exptl_crystal_size_max 0.210
_exptl_crystal_size_mid 0.160
_exptl_crystal_size_min 0.150
_refine_diff_density_max 0.367
_refine_diff_density_min -0.321
_refine_ls_extinction_method none
_refine_ls_goodness_of_fit_ref 1.049
_refine_ls_hydrogen_treatment mixed
_refine_ls_matrix_type full
_refine_ls_number_parameters 191
_refine_ls_number_reflns 3144
_refine_ls_number_restraints 0
_refine_ls_restrained_S_all 1.049
_refine_ls_R_factor_all 0.0895
_refine_ls_R_factor_gt 0.0654
_refine_ls_shift/su_max 0.000
_refine_ls_shift/su_mean 0.000
_refine_ls_structure_factor_coef Fsqd
_refine_ls_weighting_details 'w=1/[\s^2^(Fo^2^)+(0.0889P)^2^+0.4781P] where P=(Fo^2^+2Fc^2^)/3'
_refine_ls_weighting_scheme calc
_refine_ls_wR_factor_gt 0.1595
_refine_ls_wR_factor_ref 0.1774
_reflns_number_gt 2352
_reflns_number_total 3144
_reflns_threshold_expression 'I > 2\s(I)'
_cod_data_source_file sk3628sup1.cif
_cod_data_source_block I
_cod_depositor_comments 'Adding full bibliography for 2020536.cif.'
_cod_database_code 2020536
_cod_database_fobs_code 2020536
_shelx_space_group_comment
;
The symmetry employed for this shelxl refinement is uniquely defined
by the following loop, which should always be used as a source of
symmetry information in preference to the above space-group names.
They are only intended as comments.
;
_shelx_estimated_absorpt_t_min 0.983
_shelx_estimated_absorpt_t_max 0.988
_shelxl_version_number 2.014

loop_
_space_group_symop_operation_xyz
'x, y, z'
'-x, -y, -z'

loop_
_atom_site_type_symbol
_atom_site_label
_atom_site_fract_x
_atom_site_fract_y
_atom_site_fract_z
_atom_site_U_iso_or_equiv
_atom_site_adp_type
_atom_site_calc_flag
_atom_site_occupancy
C C1 1.0174(4) 0.0074(2) 0.19653(15) 0.0229(4) Uani d 1
H H1 1.0714 0.0103 0.1306 0.028 Uiso calc 1
C C2 1.1527(4) -0.0790(2) 0.25633(15) 0.0241(4) Uani d 1
H H2 1.2967 -0.1340 0.2316 0.029 Uiso calc 1
C C3 1.0741(4) -0.0836(2) 0.35252(15) 0.0260(5) Uani d 1
H H3 1.1626 -0.1439 0.3942 0.031 Uiso calc 1
C C4 0.8674(4) -0.0007(2) 0.38798(14) 0.0242(4) Uani d 1
H H4 0.8172 -0.0037 0.4542 0.029 Uiso calc 1
C C4A 0.7291(4) 0.0882(2) 0.32841(14) 0.0210(4) Uani d 1
N N5 0.5221(3) 0.16428(19) 0.37210(13) 0.0227(4) Uani d 1
H H5 0.528(4) 0.181(3) 0.4302(19) 0.027 Uiso d 1
C C6 0.3736(4) 0.2837(2) 0.32858(14) 0.0205(4) Uani d 1
H H6 0.2725 0.2331 0.2886 0.025 Uiso calc 1
C C6A 0.5271(3) 0.4043(2) 0.26745(14) 0.0206(4) Uani d 1
C C7 0.5428(4) 0.5549(2) 0.29484(15) 0.0235(4) Uani d 1
H H7 0.4431 0.5884 0.3498 0.028 Uiso calc 1
C C8 0.7034(4) 0.6562(2) 0.24215(16) 0.0267(5) Uani d 1
H H8 0.7122 0.7590 0.2607 0.032 Uiso calc 1
C C9 0.8504(4) 0.6069(2) 0.16267(16) 0.0275(5) Uani d 1
H H9 0.9618 0.6757 0.1271 0.033 Uiso calc 1
C C10 0.8361(4) 0.4573(2) 0.13449(14) 0.0240(4) Uani d 1
H H10 0.9382 0.4243 0.0799 0.029 Uiso calc 1
C C10A 0.6720(4) 0.3548(2) 0.18609(14) 0.0208(4) Uani d 1
C C11 0.6618(4) 0.1865(2) 0.16240(14) 0.0212(4) Uani d 1
H H11 0.4895 0.1572 0.1797 0.025 Uiso calc 1
C C11A 0.8053(4) 0.0899(2) 0.22988(14) 0.0201(4) Uani d 1
C C61 0.2072(4) 0.3597(2) 0.40885(14) 0.0230(4) Uani d 1
O O61 0.2624(3) 0.35691(18) 0.48850(10) 0.0292(4) Uani d 1
N N61 0.0084(3) 0.4307(2) 0.38410(14) 0.0289(4) Uani d 1
H H61A -0.086(5) 0.496(3) 0.423(2) 0.035 Uiso d 1
H H61B -0.022(5) 0.428(3) 0.322(2) 0.035 Uiso d 1
C C111 0.7337(4) 0.1573(2) 0.05796(14) 0.0248(4) Uani d 1
H H111 0.8993 0.1931 0.0365 0.030 Uiso calc 1
H H112 0.7349 0.0444 0.0498 0.030 Uiso calc 1
C C112 0.5612(4) 0.2409(3) -0.00267(15) 0.0309(5) Uani d 1
H H121 0.5733 0.3534 -0.0004 0.046 Uiso calc 1
H H122 0.3953 0.2116 0.0214 0.046 Uiso calc 1
H H123 0.6041 0.2116 -0.0679 0.046 Uiso calc 1

loop_
_atom_site_aniso_label
_atom_site_aniso_U_11
_atom_site_aniso_U_22
_atom_site_aniso_U_33
_atom_site_aniso_U_12
_atom_site_aniso_U_13
_atom_site_aniso_U_23
C1 0.0260(10) 0.0173(9) 0.0238(10) -0.0051(8) 0.0020(8) 0.0005(7)
C2 0.0226(10) 0.0169(9) 0.0316(11) -0.0017(7) -0.0001(8) -0.0017(8)
C3 0.0303(11) 0.0177(9) 0.0304(11) -0.0008(8) -0.0081(9) 0.0037(8)
C4 0.0303(11) 0.0192(10) 0.0219(10) -0.0035(8) -0.0004(8) 0.0023(8)
C4A 0.0238(10) 0.0132(9) 0.0251(10) -0.0053(7) -0.0008(8) 0.0018(7)
N5 0.0268(9) 0.0186(8) 0.0209(9) -0.0013(7) 0.0005(7) 0.0030(7)
C6 0.0220(10) 0.0159(9) 0.0223(10) -0.0028(7) 0.0002(8) 0.0023(7)
C6A 0.0197(10) 0.0178(9) 0.0240(10) -0.0025(7) -0.0037(8) 0.0037(7)
C7 0.0259(11) 0.0169(9) 0.0276(10) -0.0021(8) -0.0034(8) -0.0004(8)
C8 0.0286(11) 0.0161(9) 0.0361(12) -0.0035(8) -0.0084(9) 0.0040(8)
C9 0.0303(12) 0.0187(10) 0.0322(11) -0.0092(8) -0.0027(9) 0.0087(8)
C10 0.0270(11) 0.0203(10) 0.0224(10) -0.0036(8) 0.0015(8) 0.0049(8)
C10A 0.0232(10) 0.0161(9) 0.0232(10) -0.0029(7) -0.0051(8) 0.0042(7)
C11 0.0224(10) 0.0182(9) 0.0219(10) -0.0028(7) -0.0002(8) 0.0014(7)
C11A 0.0242(10) 0.0130(9) 0.0224(10) -0.0062(7) -0.0011(8) 0.0030(7)
C61 0.0242(10) 0.0167(9) 0.0264(10) -0.0048(8) 0.0014(8) 0.0016(7)
O61 0.0348(9) 0.0292(8) 0.0217(8) 0.0044(6) -0.0005(6) -0.0004(6)
N61 0.0267(10) 0.0337(10) 0.0260(10) 0.0046(8) -0.0020(8) -0.0065(8)
C111 0.0277(11) 0.0228(10) 0.0227(10) -0.0027(8) 0.0003(8) 0.0003(8)
C112 0.0351(12) 0.0328(12) 0.0242(11) -0.0013(9) -0.0030(9) 0.0005(9)

loop_
_atom_type_symbol
_atom_type_description
_atom_type_scat_dispersion_real
_atom_type_scat_dispersion_imag
_atom_type_scat_source
C C 0.0033 0.0016 'International Tables Vol C Tables 4.2.6.8 and 6.1.1.4'
H H 0.0000 0.0000 'International Tables Vol C Tables 4.2.6.8 and 6.1.1.4'
N N 0.0061 0.0033 'International Tables Vol C Tables 4.2.6.8 and 6.1.1.4'
O O 0.0106 0.0060 'International Tables Vol C Tables 4.2.6.8 and 6.1.1.4'

loop_
_geom_angle_atom_site_label_1
_geom_angle_atom_site_label_2
_geom_angle_atom_site_label_3
_geom_angle
C2 C1 C11A 122.37(19)
C2 C1 H1 118.8
C11A C1 H1 118.8
C3 C2 C1 118.89(19)
C3 C2 H2 120.6
C1 C2 H2 120.6
C4 C3 C2 120.19(19)
C4 C3 H3 119.9
C2 C3 H3 119.9
C3 C4 C4A 121.63(19)
C3 C4 H4 119.2
C4A C4 H4 119.2
N5 C4A C4 116.43(18)
N5 C4A C11A 125.18(18)
C4 C4A C11A 118.35(18)
C4A N5 C6 126.66(17)
C4A N5 H5 113.1(17)
C6 N5 H5 111.7(17)
N5 C6 C6A 112.01(16)
N5 C6 C61 106.97(16)
C6A C6 C61 110.88(16)
N5 C6 H6 109.0
C6A C6 H6 109.0
C61 C6 H6 109.0
C7 C6A C10A 120.08(18)
C7 C6A C6 122.16(18)
C10A C6A C6 117.49(17)
C8 C7 C6A 120.4(2)
C8 C7 H7 119.8
C6A C7 H7 119.8
C9 C8 C7 119.81(19)
C9 C8 H8 120.1
C7 C8 H8 120.1
C8 C9 C10 120.39(19)
C8 C9 H9 119.8
C10 C9 H9 119.8
C9 C10 C10A 120.38(19)
C9 C10 H10 119.8
C10A C10 H10 119.8
C6A C10A C10 118.96(18)
C6A C10A C11 118.37(17)
C10 C10A C11 122.41(18)
C10A C11 C111 114.70(16)
C10A C11 C11A 106.41(16)
C111 C11 C11A 115.37(17)
C10A C11 H11 106.6
C111 C11 H11 106.6
C11A C11 H11 106.6
C1 C11A C4A 118.54(18)
C1 C11A C11 121.27(18)
C4A C11A C11 120.14(17)
O61 C61 N61 124.2(2)
O61 C61 C6 120.92(18)
N61 C61 C6 114.81(18)
C61 N61 H61A 121.2(17)
C61 N61 H61B 119.5(17)
H61A N61 H61B 119(2)
C112 C111 C11 111.97(17)
C112 C111 H111 109.2
C11 C111 H111 109.2
C112 C111 H112 109.2
C11 C111 H112 109.2
H111 C111 H112 107.9
C111 C112 H121 109.5
C111 C112 H122 109.5
H121 C112 H122 109.5
C111 C112 H123 109.5
H121 C112 H123 109.5
H122 C112 H123 109.5

loop_
_geom_bond_atom_site_label_1
_geom_bond_atom_site_label_2
_geom_bond_distance
C1 C2 1.390(3)
C1 C11A 1.394(3)
C1 H1 0.9500
C2 C3 1.385(3)
C2 H2 0.9500
C3 C4 1.380(3)
C3 H3 0.9500
C4 C4A 1.409(3)
C4 H4 0.9500
C4A N5 1.391(3)
C4A C11A 1.416(3)
N5 C6 1.463(3)
N5 H5 0.86(3)
C6 C6A 1.527(3)
C6 C61 1.533(3)
C6 H6 1.0000
C6A C7 1.395(3)
C6A C10A 1.399(3)
C7 C8 1.389(3)
C7 H7 0.9500
C8 C9 1.383(3)
C8 H8 0.9500
C9 C10 1.390(3)
C9 H9 0.9500
C10 C10A 1.401(3)
C10 H10 0.9500
C10A C11 1.521(3)
C11 C111 1.530(3)
C11 C11A 1.534(3)
C11 H11 1.0000
C61 O61 1.230(3)
C61 N61 1.332(3)
N61 H61A 0.92(3)
N61 H61B 0.93(3)
C111 C112 1.525(3)
C111 H111 0.9900
C111 H112 0.9900
C112 H121 0.9800
C112 H122 0.9800
C112 H123 0.9800

loop_
_geom_hbond_atom_site_label_D
_geom_hbond_atom_site_label_H
_geom_hbond_atom_site_label_A
_geom_hbond_site_symmetry_A
_geom_hbond_distance_DH
_geom_hbond_distance_HA
_geom_hbond_distance_DA
_geom_hbond_angle_DHA
_geom_hbond_publ_flag
N5 H5 O61 . 0.86(3) 2.19(3) 2.663(2) 114(2) y
N61 H61A O61 2_566 0.92(3) 1.98(3) 2.893(2) 175(2) y
N61 H61B <i>Cg</i>2 1_455 0.93(3) 2.45(3) 3.254(2) 144(2) y
C6 H6 <i>Cg</i>1 1_455 1.00 2.77 3.622(2) 143 y
C8 H8 <i>Cg</i>1 1_565 0.95 2.62 3.501(2) 154 y

loop_
_geom_torsion_atom_site_label_1
_geom_torsion_atom_site_label_2
_geom_torsion_atom_site_label_3
_geom_torsion_atom_site_label_4
_geom_torsion
C11A C1 C2 C3 0.1(3)
C1 C2 C3 C4 -1.4(3)
C2 C3 C4 C4A 1.0(3)
C3 C4 C4A N5 178.80(18)
C3 C4 C4A C11A 0.7(3)
C4 C4A N5 C6 168.43(18)
C11A C4A N5 C6 -13.6(3)
C4A N5 C6 C6A -44.4(3)
C4A N5 C6 C61 -166.12(18)
N5 C6 C6A C7 -107.6(2)
C61 C6 C6A C7 11.8(3)
N5 C6 C6A C10A 66.4(2)
C61 C6 C6A C10A -174.19(17)
C10A C6A C7 C8 -0.5(3)
C6 C6A C7 C8 173.28(18)
C6A C7 C8 C9 -0.7(3)
C7 C8 C9 C10 0.9(3)
C8 C9 C10 C10A 0.2(3)
C7 C6A C10A C10 1.6(3)
C6 C6A C10A C10 -172.48(18)
C7 C6A C10A C11 175.88(18)
C6 C6A C10A C11 1.8(3)
C9 C10 C10A C6A -1.5(3)
C9 C10 C10A C11 -175.49(19)
C6A C10A C11 C111 155.46(18)
C10 C10A C11 C111 -30.5(3)
C6A C10A C11 C11A -75.7(2)
C10 C10A C11 C11A 98.4(2)
C2 C1 C11A C4A 1.6(3)
C2 C1 C11A C11 178.97(17)
N5 C4A C11A C1 -179.84(18)
C4 C4A C11A C1 -1.9(3)
N5 C4A C11A C11 2.7(3)
C4 C4A C11A C11 -179.35(17)
C10A C11 C11A C1 -115.44(19)
C111 C11 C11A C1 13.0(3)
C10A C11 C11A C4A 61.9(2)
C111 C11 C11A C4A -169.61(17)
N5 C6 C61 O61 24.0(2)
C6A C6 C61 O61 -98.4(2)
N5 C6 C61 N61 -158.00(17)
C6A C6 C61 N61 79.6(2)
C10A C11 C111 C112 -63.5(2)
C11A C11 C111 C112 172.27(17)
